data_7155490
loop_
_publ_author_name
'Rong, Zhouting'
'Echavarren, Antonio M.'

_publ_section_title
;
 Broad scope gold(i)-catalysed polyenyne cyclisations for the formation of
 up to four carbon-carbon bonds.
;
_journal_issue 10
_journal_name_full 'Organic &amp; biomolecular chemistry'
_journal_page_first 2163
_journal_page_last 2167
_journal_paper_doi 10.1039/c7ob00235a
_journal_volume 15
_journal_year 2017
_chemical_formula_sum 'C23 H27 N O4 S'
_chemical_formula_weight 413.51
_chemical_name_systematic
;
 ?
;
_space_group_IT_number 14
_space_group_name_Hall '-P 2ybc'
_symmetry_cell_setting monoclinic
_symmetry_space_group_name_Hall '-P 2ybc'
_symmetry_space_group_name_H-M 'P 1 21/c 1'
_atom_sites_solution_hydrogens mixed
_audit_creation_method SHELXL-2014
_audit_update_record
;
2017-01-30 deposited with the CCDC.
2017-02-13 downloaded from the CCDC.
;
_cell_angle_alpha 90
_cell_angle_beta 105.9641(19)
_cell_angle_gamma 90
_cell_formula_units_Z 4
_cell_length_a 9.4223(6)
_cell_length_b 20.6490(13)
_cell_length_c 10.9082(8)
_cell_measurement_reflns_used 6461
_cell_measurement_temperature 100(2)
_cell_measurement_theta_max 32.05
_cell_measurement_theta_min 2.18
_cell_volume 2040.5(2)
_computing_cell_refinement 'Bruker APEX2 v2014.9-0'
_computing_data_collection 'Bruker APEX2 v2014.9-0'
_computing_data_reduction 'Bruker SAINT V7.60A'
_computing_molecular_graphics 'Bruker SHELXTL'
_computing_publication_material 'Bruker SHELXTL'
_computing_structure_refinement 'SHELXL-2014 (Sheldrick, 2014)'
_computing_structure_solution Sir2011
_diffrn_ambient_temperature 100(2)
_diffrn_detector_area_resol_mean 512
_diffrn_detector_type '4K CCD area detector APEX II'
_diffrn_measured_fraction_theta_full 0.981
_diffrn_measured_fraction_theta_max 0.880
_diffrn_measurement_device_type 'APEX DUO Kappa 4-axis goniometer'
_diffrn_measurement_method
;
 Fullsphere data collection, phi and omega scans
;
_diffrn_measurement_specimen_support 'magnetic support with MicroMount'
_diffrn_radiation_monochromator 'Quazar MX Multilayer Optics'
_diffrn_radiation_type MoK\a
_diffrn_radiation_wavelength 0.71073
_diffrn_reflns_av_R_equivalents 0.0237
_diffrn_reflns_av_unetI/netI 0.0348
_diffrn_reflns_Laue_measured_fraction_full 0.981
_diffrn_reflns_Laue_measured_fraction_max 0.880
_diffrn_reflns_limit_h_max 8
_diffrn_reflns_limit_h_min -13
_diffrn_reflns_limit_k_max 31
_diffrn_reflns_limit_k_min -15
_diffrn_reflns_limit_l_max 16
_diffrn_reflns_limit_l_min -14
_diffrn_reflns_number 14366
_diffrn_reflns_point_group_measured_fraction_full 0.981
_diffrn_reflns_point_group_measured_fraction_max 0.880
_diffrn_reflns_theta_full 25.242
_diffrn_reflns_theta_max 32.427
_diffrn_reflns_theta_min 1.972
_diffrn_source 'Microfocus source E025 IuS'
_diffrn_source_current 0.6
_diffrn_source_power 50
_diffrn_source_size '0.2 mm x 0.2 mm fine focus'
_diffrn_source_type 'Bruker APEX DUO'
_exptl_absorpt_coefficient_mu 0.189
_exptl_absorpt_correction_T_max 0.946
_exptl_absorpt_correction_T_min 0.885
_exptl_absorpt_correction_type empirical
_exptl_absorpt_process_details
; 
 SADABS Version 2008/1 Bruker-Nonius
 Blessing, Acta Cryst. (1995) A51 33-38
;
_exptl_crystal_colour colourless
_exptl_crystal_density_diffrn 1.346
_exptl_crystal_description block
_exptl_crystal_F_000 880
_exptl_crystal_size_max 0.35
_exptl_crystal_size_mid 0.35
_exptl_crystal_size_min 0.30
_refine_diff_density_max 0.428
_refine_diff_density_min -0.493
_refine_diff_density_rms 0.084
_refine_ls_extinction_method none
_refine_ls_goodness_of_fit_ref 1.046
_refine_ls_hydrogen_treatment noref
_refine_ls_matrix_type full
_refine_ls_number_parameters 269
_refine_ls_number_reflns 6481
_refine_ls_number_restraints 0
_refine_ls_restrained_S_all 1.046
_refine_ls_R_factor_all 0.0510
_refine_ls_R_factor_gt 0.0426
_refine_ls_shift/su_max 0.001
_refine_ls_shift/su_mean 0.000
_refine_ls_structure_factor_coef Fsqd
_refine_ls_weighting_details 'w=1/[\s^2^(Fo^2^)+(0.0531P)^2^+0.8321P] where P=(Fo^2^+2Fc^2^)/3'
_refine_ls_weighting_scheme calc
_refine_ls_wR_factor_gt 0.1059
_refine_ls_wR_factor_ref 0.1111
_reflns_Friedel_coverage 0.000
_reflns_number_gt 5535
_reflns_number_total 6481
_reflns_threshold_expression 'I > 2\s(I)'
_cod_data_source_file c7ob00235a2.cif
_cod_data_source_block mo_zri185_0m
_cod_depositor_comments
;
The following automatic conversions were performed:

'_symmetry_cell_setting' value 'Monoclinic' changed to 'monoclinic'
according to
/usr/data/users/saulius/crontab/automatic-downloads/rss-feeds/RSC/lib/dictionaries/cif_core.dic
dictionary named 'cif_core.dic' version 2.4.2 from 2011-04-26.

Automatic conversion script
Id: cif_fix_values 4268 2015-11-12 08:31:59Z antanas 

 Adding full bibliography for 7155490--7155491.cif.
;
_cod_original_sg_symbol_H-M P2(1)/c
_cod_database_code 7155490
_shelx_space_group_comment
;
The symmetry employed for this shelxl refinement is uniquely defined
by the following loop, which should always be used as a source of
symmetry information in preference to the above space-group names.
They are only intended as comments.
;
_shelx_estimated_absorpt_t_min 0.937
_shelx_estimated_absorpt_t_max 0.946
_shelxl_version_number 2014-3

loop_
_space_group_symop_operation_xyz
'x, y, z'
'-x, y+1/2, -z+1/2'
'-x, -y, -z'
'x, -y-1/2, z-1/2'

loop_
_atom_site_label
_atom_site_type_symbol
_atom_site_fract_x
_atom_site_fract_y
_atom_site_fract_z
_atom_site_U_iso_or_equiv
_atom_site_adp_type
_atom_site_occupancy
_atom_site_site_symmetry_order
_atom_site_calc_flag
_atom_site_refinement_flags_posn
_atom_site_refinement_flags_adp
S1 S 0.20063(3) 0.19716(2) 0.76431(3) 0.01331(8) Uani 1 1 d . .
N1 N 0.21127(11) 0.13368(4) 0.85638(9) 0.01232(18) Uani 1 1 d . .
O1 O 0.36122(11) 0.04544(4) 1.40724(8) 0.01978(19) Uani 1 1 d . .
O2 O 0.29330(11) -0.08792(4) 1.04474(8) 0.01960(19) Uani 1 1 d . .
O3 O 0.29403(10) 0.24604(4) 0.83889(9) 0.01949(19) Uani 1 1 d . .
O4 O 0.22761(11) 0.17513(4) 0.64829(9) 0.02041(19) Uani 1 1 d . .
C1 C 0.19487(12) 0.01428(5) 0.86638(10) 0.01113(19) Uani 1 1 d . .
C2 C 0.33232(13) -0.00190(6) 0.82092(11) 0.0138(2) Uani 1 1 d . .
H2A H 0.3978 0.0365 0.8339 0.017 Uiso 1 1 calc R U
H2B H 0.3874 -0.0376 0.8738 0.017 Uiso 1 1 calc R U
C3 C 0.29442(15) -0.02144(7) 0.68320(13) 0.0226(3) Uani 1 1 d . .
H3 H 0.3702(19) -0.0255(8) 0.6443(17) 0.023(4) Uiso 1 1 d . .
C4 C 0.15726(15) -0.04370(6) 0.61994(12) 0.0189(2) Uani 1 1 d . .
H4 H 0.1402 -0.0568 0.5336 0.023 Uiso 1 1 calc R U
C5 C 0.03592(15) -0.04831(6) 0.67814(12) 0.0208(3) Uani 1 1 d . .
H5A H -0.0111 -0.0913 0.6575 0.025 Uiso 1 1 calc R U
H5B H -0.0388 -0.0152 0.6388 0.025 Uiso 1 1 calc R U
C6 C 0.07785(13) -0.03943(5) 0.82165(11) 0.0148(2) Uani 1 1 d . .
H6A H 0.1171 -0.0808 0.8634 0.018 Uiso 1 1 calc R U
H6B H -0.0115 -0.0282 0.8482 0.018 Uiso 1 1 calc R U
C7 C 0.12380(13) 0.07680(5) 0.80018(11) 0.0126(2) Uani 1 1 d . .
H7A H 0.1170 0.0745 0.7081 0.015 Uiso 1 1 calc R U
H7B H 0.0225 0.0810 0.8092 0.015 Uiso 1 1 calc R U
C8 C 0.19704(13) 0.14546(5) 0.98491(11) 0.0134(2) Uani 1 1 d . .
H8A H 0.0937 0.1570 0.9802 0.016 Uiso 1 1 calc R U
H8B H 0.2612 0.1821 1.0244 0.016 Uiso 1 1 calc R U
C9 C 0.24123(12) 0.08530(5) 1.06535(11) 0.01091(19) Uani 1 1 d . .
C10 C 0.28231(12) 0.09548(5) 1.19727(11) 0.0131(2) Uani 1 1 d . .
H10 H 0.2847 0.1380 1.2310 0.016 Uiso 1 1 calc R U
C11 C 0.31938(13) 0.04268(6) 1.27779(11) 0.0137(2) Uani 1 1 d . .
C12 C 0.31852(13) -0.01957(6) 1.22756(11) 0.0147(2) Uani 1 1 d . .
H12 H 0.3422 -0.0558 1.2830 0.018 Uiso 1 1 calc R U
C13 C 0.28314(13) -0.02834(5) 1.09721(11) 0.0135(2) Uani 1 1 d . .
C14 C 0.23826(12) 0.02403(5) 1.01064(11) 0.0115(2) Uani 1 1 d . .
C15 C 0.38288(18) 0.10814(7) 1.46329(13) 0.0287(3) Uani 1 1 d . .
H15A H 0.4567 0.1316 1.4324 0.043 Uiso 1 1 calc R U
H15B H 0.4174 0.1040 1.5563 0.043 Uiso 1 1 calc R U
H15C H 0.2894 0.1320 1.4398 0.043 Uiso 1 1 calc R U
C16 C 0.3294(2) -0.14164(6) 1.12956(13) 0.0287(3) Uani 1 1 d . .
H16A H 0.4286 -0.1356 1.1872 0.043 Uiso 1 1 calc R U
H16B H 0.3269 -0.1815 1.0803 0.043 Uiso 1 1 calc R U
H16C H 0.2577 -0.1447 1.1795 0.043 Uiso 1 1 calc R U
C17 C 0.01692(13) 0.22465(5) 0.72745(11) 0.0133(2) Uani 1 1 d . .
C18 C -0.08771(14) 0.19769(6) 0.62431(12) 0.0171(2) Uani 1 1 d . .
H18 H -0.0594 0.1661 0.5722 0.020 Uiso 1 1 calc R U
C19 C -0.23380(15) 0.21735(6) 0.59826(12) 0.0199(2) Uani 1 1 d . .
H19 H -0.3054 0.1987 0.5282 0.024 Uiso 1 1 calc R U
C20 C -0.27752(14) 0.26398(6) 0.67301(13) 0.0186(2) Uani 1 1 d . .
C21 C -0.17066(15) 0.29040(6) 0.77549(13) 0.0190(2) Uani 1 1 d . .
H21 H -0.1986 0.3225 0.8268 0.023 Uiso 1 1 calc R U
C22 C -0.02445(14) 0.27091(6) 0.80409(12) 0.0167(2) Uani 1 1 d . .
H22 H 0.0468 0.2889 0.8751 0.020 Uiso 1 1 calc R U
C23 C -0.43608(16) 0.28539(8) 0.64505(15) 0.0277(3) Uani 1 1 d . .
H23A H -0.4415 0.3326 0.6356 0.042 Uiso 1 1 calc R U
H23B H -0.4759 0.2725 0.7155 0.042 Uiso 1 1 calc R U
H23C H -0.4940 0.2650 0.5659 0.042 Uiso 1 1 calc R U

loop_
_atom_site_aniso_label
_atom_site_aniso_U_11
_atom_site_aniso_U_22
_atom_site_aniso_U_33
_atom_site_aniso_U_23
_atom_site_aniso_U_13
_atom_site_aniso_U_12
S1 0.01442(14) 0.01055(12) 0.01618(14) 0.00326(9) 0.00623(10) 0.00077(9)
N1 0.0143(5) 0.0094(4) 0.0131(4) 0.0012(3) 0.0035(3) -0.0002(3)
O1 0.0248(5) 0.0220(4) 0.0110(4) -0.0011(3) 0.0024(3) 0.0064(4)
O2 0.0343(5) 0.0102(4) 0.0141(4) 0.0023(3) 0.0063(4) 0.0060(3)
O3 0.0176(4) 0.0132(4) 0.0267(5) 0.0027(3) 0.0045(4) -0.0036(3)
O4 0.0257(5) 0.0201(4) 0.0198(4) 0.0048(3) 0.0136(4) 0.0046(4)
C1 0.0119(5) 0.0102(4) 0.0115(5) 0.0009(3) 0.0035(4) 0.0007(4)
C2 0.0128(5) 0.0152(5) 0.0141(5) 0.0010(4) 0.0049(4) 0.0024(4)
C3 0.0208(6) 0.0313(7) 0.0178(6) -0.0048(5) 0.0088(5) 0.0013(5)
C4 0.0275(7) 0.0146(5) 0.0139(5) -0.0008(4) 0.0044(5) 0.0013(5)
C5 0.0227(6) 0.0199(6) 0.0168(6) -0.0018(4) 0.0002(5) -0.0062(5)
C6 0.0160(6) 0.0121(5) 0.0163(5) 0.0002(4) 0.0045(4) -0.0026(4)
C7 0.0129(5) 0.0097(4) 0.0138(5) 0.0006(4) 0.0017(4) 0.0003(4)
C8 0.0158(5) 0.0107(4) 0.0135(5) 0.0001(4) 0.0036(4) 0.0006(4)
C9 0.0089(5) 0.0112(4) 0.0128(5) 0.0013(4) 0.0032(4) 0.0003(4)
C10 0.0120(5) 0.0139(5) 0.0130(5) -0.0012(4) 0.0027(4) 0.0002(4)
C11 0.0113(5) 0.0181(5) 0.0118(5) -0.0007(4) 0.0031(4) 0.0015(4)
C12 0.0159(5) 0.0144(5) 0.0139(5) 0.0028(4) 0.0045(4) 0.0039(4)
C13 0.0151(5) 0.0114(5) 0.0143(5) 0.0007(4) 0.0048(4) 0.0022(4)
C14 0.0110(5) 0.0116(4) 0.0120(5) 0.0011(4) 0.0035(4) 0.0011(4)
C15 0.0368(8) 0.0280(7) 0.0155(6) -0.0075(5) -0.0024(5) 0.0092(6)
C16 0.0556(10) 0.0111(5) 0.0187(6) 0.0047(4) 0.0093(6) 0.0076(6)
C17 0.0154(5) 0.0105(4) 0.0137(5) 0.0029(4) 0.0036(4) 0.0017(4)
C18 0.0209(6) 0.0156(5) 0.0140(5) 0.0002(4) 0.0037(4) 0.0024(4)
C19 0.0187(6) 0.0219(6) 0.0164(6) 0.0022(4) 0.0003(4) 0.0007(5)
C20 0.0177(6) 0.0178(5) 0.0206(6) 0.0078(4) 0.0056(5) 0.0032(4)
C21 0.0209(6) 0.0148(5) 0.0229(6) 0.0009(4) 0.0088(5) 0.0031(4)
C22 0.0188(6) 0.0124(5) 0.0190(6) -0.0008(4) 0.0055(4) 0.0006(4)
C23 0.0176(7) 0.0333(7) 0.0318(8) 0.0085(6) 0.0061(5) 0.0066(5)

loop_
_atom_type_symbol
_atom_type_description
_atom_type_scat_dispersion_real
_atom_type_scat_dispersion_imag
_atom_type_scat_source
C C 0.0033 0.0016 'International Tables Vol C Tables 4.2.6.8 and 6.1.1.4'
H H 0.0000 0.0000 'International Tables Vol C Tables 4.2.6.8 and 6.1.1.4'
N N 0.0061 0.0033 'International Tables Vol C Tables 4.2.6.8 and 6.1.1.4'
O O 0.0106 0.0060 'International Tables Vol C Tables 4.2.6.8 and 6.1.1.4'
S S 0.1246 0.1234 'International Tables Vol C Tables 4.2.6.8 and 6.1.1.4'

loop_
_geom_angle_atom_site_label_1
_geom_angle_atom_site_label_2
_geom_angle_atom_site_label_3
_geom_angle
O4 S1 O3 119.61(6)
O4 S1 N1 106.97(5)
O3 S1 N1 106.90(5)
O4 S1 C17 107.64(6)
O3 S1 C17 108.29(6)
N1 S1 C17 106.78(5)
C8 N1 C7 110.10(9)
C8 N1 S1 116.60(7)
C7 N1 S1 116.84(8)
C11 O1 C15 116.82(10)
C13 O2 C16 117.33(10)
C14 C1 C7 109.36(9)
C14 C1 C2 110.41(9)
C7 C1 C2 109.00(9)
C14 C1 C6 112.69(9)
C7 C1 C6 105.86(9)
C2 C1 C6 109.37(9)
C3 C2 C1 112.93(10)
C4 C3 C2 121.84(12)
C3 C4 C5 123.30(12)
C4 C5 C6 115.43(11)
C5 C6 C1 111.92(10)
N1 C7 C1 110.68(9)
N1 C8 C9 109.63(9)
C14 C9 C10 122.90(10)
C14 C9 C8 121.78(10)
C10 C9 C8 115.32(9)
C11 C10 C9 118.99(10)
O1 C11 C10 125.26(11)
O1 C11 C12 114.52(10)
C10 C11 C12 120.21(11)
C13 C12 C11 119.91(10)
O2 C13 C12 121.53(10)
O2 C13 C14 116.58(10)
C12 C13 C14 121.88(10)
C9 C14 C13 115.99(10)
C9 C14 C1 121.90(10)
C13 C14 C1 122.07(10)
C18 C17 C22 120.40(11)
C18 C17 S1 119.29(9)
C22 C17 S1 120.25(9)
C19 C18 C17 119.39(11)
C18 C19 C20 121.20(12)
C21 C20 C19 118.34(12)
C21 C20 C23 120.33(12)
C19 C20 C23 121.33(13)
C22 C21 C20 121.40(12)
C21 C22 C17 119.26(12)

loop_
_geom_bond_atom_site_label_1
_geom_bond_atom_site_label_2
_geom_bond_distance
S1 O4 1.4318(10)
S1 O3 1.4357(9)
S1 N1 1.6377(10)
S1 C17 1.7598(12)
N1 C8 1.4650(15)
N1 C7 1.4685(14)
O1 C11 1.3588(14)
O1 C15 1.4224(16)
O2 C13 1.3713(14)
O2 C16 1.4245(15)
C1 C14 1.5264(15)
C1 C7 1.5397(15)
C1 C2 1.5453(16)
C1 C6 1.5453(16)
C2 C3 1.5007(18)
C3 C4 1.3664(19)
C4 C5 1.4554(19)
C5 C6 1.5166(17)
C8 C9 1.5117(15)
C9 C14 1.3960(15)
C9 C10 1.3994(16)
C10 C11 1.3832(16)
C11 C12 1.3965(16)
C12 C13 1.3802(16)
C13 C14 1.4213(15)
C17 C18 1.3919(17)
C17 C22 1.3938(16)
C18 C19 1.3875(18)
C19 C20 1.3952(19)
C20 C21 1.3936(19)
C20 C23 1.5065(19)
C21 C22 1.3859(18)

loop_
_geom_torsion_atom_site_label_1
_geom_torsion_atom_site_label_2
_geom_torsion_atom_site_label_3
_geom_torsion_atom_site_label_4
_geom_torsion
O4 S1 N1 C8 176.01(8)
O3 S1 N1 C8 46.78(10)
C17 S1 N1 C8 -68.96(9)
O4 S1 N1 C7 -50.82(10)
O3 S1 N1 C7 179.95(8)
C17 S1 N1 C7 64.21(9)
C14 C1 C2 C3 171.69(10)
C7 C1 C2 C3 -68.16(12)
C6 C1 C2 C3 47.14(13)
C1 C2 C3 C4 -20.97(18)
C2 C3 C4 C5 2.2(2)
C3 C4 C5 C6 -11.62(18)
C4 C5 C6 C1 39.40(15)
C14 C1 C6 C5 179.88(10)
C7 C1 C6 C5 60.39(12)
C2 C1 C6 C5 -56.91(13)
C8 N1 C7 C1 -70.83(12)
S1 N1 C7 C1 153.15(8)
C14 C1 C7 N1 45.99(12)
C2 C1 C7 N1 -74.81(11)
C6 C1 C7 N1 167.64(9)
C7 N1 C8 C9 55.82(12)
S1 N1 C8 C9 -168.05(8)
N1 C8 C9 C14 -22.40(15)
N1 C8 C9 C10 158.67(10)
C14 C9 C10 C11 -1.13(17)
C8 C9 C10 C11 177.78(10)
C15 O1 C11 C10 -6.79(18)
C15 O1 C11 C12 171.95(12)
C9 C10 C11 O1 179.97(11)
C9 C10 C11 C12 1.29(17)
O1 C11 C12 C13 -177.64(11)
C10 C11 C12 C13 1.17(18)
C16 O2 C13 C12 5.34(18)
C16 O2 C13 C14 -176.30(12)
C11 C12 C13 O2 174.37(11)
C11 C12 C13 C14 -3.91(18)
C10 C9 C14 C13 -1.41(17)
C8 C9 C14 C13 179.74(10)
C10 C9 C14 C1 -179.23(10)
C8 C9 C14 C1 1.93(17)
O2 C13 C14 C9 -174.41(10)
C12 C13 C14 C9 3.95(17)
O2 C13 C14 C1 3.40(17)
C12 C13 C14 C1 -178.24(11)
C7 C1 C14 C9 -13.22(15)
C2 C1 C14 C9 106.71(12)
C6 C1 C14 C9 -130.66(11)
C7 C1 C14 C13 169.10(10)
C2 C1 C14 C13 -70.97(13)
C6 C1 C14 C13 51.66(14)
O4 S1 C17 C18 28.37(11)
O3 S1 C17 C18 159.00(10)
N1 S1 C17 C18 -86.20(10)
O4 S1 C17 C22 -154.36(10)
O3 S1 C17 C22 -23.73(11)
N1 S1 C17 C22 91.07(10)
C22 C17 C18 C19 0.08(18)
S1 C17 C18 C19 177.35(10)
C17 C18 C19 C20 0.46(19)
C18 C19 C20 C21 -0.25(19)
C18 C19 C20 C23 -179.94(12)
C19 C20 C21 C22 -0.51(19)
C23 C20 C21 C22 179.18(12)
C20 C21 C22 C17 1.04(19)
C18 C17 C22 C21 -0.82(18)
S1 C17 C22 C21 -178.06(9)
